data_1511442
loop_
_publ_author_name
'Rao, G.'
'Chen, X.'
'Yang, J.'
'Zhuang, W.'
'Zhang, H.'
'Liu, Q.'
'Liang, J.'
'Shi, Y.'

_publ_section_title
;
 Crystal structure and thermal decomposition studies of barium
 borophosphate, Ba B P O5
;
_journal_name_full 'Journal of Solid State Chemistry'
_journal_page_first 43
_journal_page_last 51
_journal_paper_doi 10.1006/jssc.1997.7588
_journal_volume 135
_journal_year 1998
_chemical_formula_sum 'B Ba O5 P'
_chemical_name_systematic 'Ba (B P O5)'
_space_group_IT_number 152
_symmetry_space_group_name_Hall 'P 31 2"'
_symmetry_space_group_name_H-M 'P 31 2 1'
_cell_angle_alpha 90
_cell_angle_beta 90
_cell_angle_gamma 120
_cell_formula_units_Z 3
_cell_length_a 7.1094
_cell_length_b 7.1094
_cell_length_c 6.9895
_cell_volume 305.944
_citation_journal_id_ASTM JSSCBI
_cod_data_source_file boron0-1_67.cif
_cod_data_source_block B1Ba1O5P1
_cod_original_cell_volume 305.9445
_cod_original_formula_sum 'B1 Ba1 O5 P1'
_cod_database_code 1511442

loop_
_symmetry_equiv_pos_as_xyz
x,y,z
-y,x-y,z+1/3
-x+y,-x,z+2/3
y,x,-z
-x,-x+y,-z+1/3
x-y,-y,-z+2/3

loop_
_atom_site_label
_atom_site_type_symbol
_atom_site_fract_x
_atom_site_fract_y
_atom_site_fract_z
_atom_site_occupancy
_atom_site_U_iso_or_equiv
Ba1 Ba+2 0.3949 0 0.3333 1 0.0
P1 P+5 0.3922 0 0.8333 1 0.0
O3 O-2 -0.0355 0 0.8333 1 0.0
B1 B+3 -0.0816 0 0.3333 1 0.0
O2 O-2 0.4279 0.8606 -0.0323 1 0.0
O1 O-2 0.3274 0.1414 -0.0392 1 0.0
